data_7039185
loop_
_publ_author_name
'Wang, Jian-Feng'
'Liu, Shi-Yuan'
'Liu, Chun-Yu'
'Ren, Zhi-Gang'
'Lang, Jian-Ping'

_publ_section_title
;
 Silver(i) complexes with a P-N hybrid ligand and oxyanions: synthesis,
 structures, photocatalysis and photocurrent responses.
;
_journal_issue 22
_journal_name_full 'Dalton transactions (Cambridge, England : 2003)'
_journal_page_first 9294
_journal_page_last 9306
_journal_paper_doi 10.1039/c6dt01211f
_journal_volume 45
_journal_year 2016
_chemical_formula_moiety 'C90 H80 Ag4 N4 O10 P4'
_chemical_formula_sum 'C90 H80 Ag4 N4 O10 P4'
_chemical_formula_weight 1932.94
_chemical_name_systematic
;
 ?
;
_space_group_crystal_system triclinic
_space_group_IT_number 2
_space_group_name_Hall '-P 1'
_space_group_name_H-M_alt 'P -1'
_symmetry_space_group_name_Hall '-P 1'
_symmetry_space_group_name_H-M 'P -1'
_atom_sites_solution_hydrogens mixed
_audit_update_record
;
2016-01-31 deposited with the CCDC.
2016-05-03 downloaded from the CCDC.
;
_cell_angle_alpha 90.780(3)
_cell_angle_beta 92.476(3)
_cell_angle_gamma 108.267(3)
_cell_formula_units_Z 1
_cell_length_a 11.0884(4)
_cell_length_b 13.1145(5)
_cell_length_c 14.8180(5)
_cell_measurement_reflns_used 6979
_cell_measurement_temperature 223(2)
_cell_measurement_theta_max 28.7430
_cell_measurement_theta_min 3.1450
_cell_volume 2043.48(13)
_computing_cell_refinement
;
CrysAlisPro, Agilent Technologies,
Version 1.171.36.32 (release 02-08-2013 CrysAlis171 .NET)
(compiled Aug  2 2013,16:46:58)
;
_computing_data_collection
;
CrysAlisPro, Agilent Technologies,
Version 1.171.36.32 (release 02-08-2013 CrysAlis171 .NET)
(compiled Aug  2 2013,16:46:58)
;
_computing_data_reduction
;
CrysAlisPro, Agilent Technologies,
Version 1.171.36.32 (release 02-08-2013 CrysAlis171 .NET)
(compiled Aug  2 2013,16:46:58)
;
_computing_molecular_graphics 'SHELXL-2013 (Sheldrick, 2013)'
_computing_structure_refinement 'SHELXL-2013 (Sheldrick, 2013)'
_computing_structure_solution 'SHELXL-2013 (Sheldrick, 2013)'
_diffrn_ambient_temperature 223(2)
_diffrn_detector_area_resol_mean 10.4471
_diffrn_measured_fraction_theta_full 0.998
_diffrn_measured_fraction_theta_max 0.863
_diffrn_measurement_device_type 'Xcalibur, Atlas, Gemini'
_diffrn_measurement_method '\w scans'
_diffrn_radiation_monochromator graphite
_diffrn_radiation_source 'Enhance (Mo) X-ray Source'
_diffrn_radiation_type MoK\a
_diffrn_radiation_wavelength 0.71073
_diffrn_reflns_av_R_equivalents 0.0353
_diffrn_reflns_av_unetI/netI 0.0642
_diffrn_reflns_Laue_measured_fraction_full 0.998
_diffrn_reflns_Laue_measured_fraction_max 0.863
_diffrn_reflns_limit_h_max 14
_diffrn_reflns_limit_h_min -14
_diffrn_reflns_limit_k_max 15
_diffrn_reflns_limit_k_min -17
_diffrn_reflns_limit_l_max 19
_diffrn_reflns_limit_l_min -16
_diffrn_reflns_number 21287
_diffrn_reflns_point_group_measured_fraction_full 0.998
_diffrn_reflns_point_group_measured_fraction_max 0.863
_diffrn_reflns_theta_full 25.242
_diffrn_reflns_theta_max 30.290
_diffrn_reflns_theta_min 2.902
_exptl_absorpt_coefficient_mu 1.085
_exptl_absorpt_correction_T_max 1.00000
_exptl_absorpt_correction_T_min 0.94509
_exptl_absorpt_correction_type multi-scan
_exptl_absorpt_process_details
;
CrysAlisPro, Agilent Technologies,
Version 1.171.36.32 (release 02-08-2013 CrysAlis171 .NET)
(compiled Aug  2 2013,16:46:58)
Empirical absorption correction using spherical harmonics,
 implemented in SCALE3 ABSPACK scaling algorithm.
;
_exptl_crystal_colour colorless
_exptl_crystal_density_diffrn 1.571
_exptl_crystal_description prism
_exptl_crystal_F_000 976
_exptl_crystal_size_max 0.300
_exptl_crystal_size_mid 0.250
_exptl_crystal_size_min 0.200
_refine_diff_density_max 0.632
_refine_diff_density_min -0.570
_refine_diff_density_rms 0.092
_refine_ls_extinction_method none
_refine_ls_goodness_of_fit_ref 1.030
_refine_ls_hydrogen_treatment mixed
_refine_ls_matrix_type full
_refine_ls_number_parameters 507
_refine_ls_number_reflns 10572
_refine_ls_number_restraints 0
_refine_ls_restrained_S_all 1.030
_refine_ls_R_factor_all 0.0734
_refine_ls_R_factor_gt 0.0423
_refine_ls_shift/su_max 0.001
_refine_ls_shift/su_mean 0.000
_refine_ls_structure_factor_coef Fsqd
_refine_ls_weighting_details
;
 w=1/[\s^2^(Fo^2^)+(0.0254P)^2^+0.1656P]
 where P=(Fo^2^+2Fc^2^)/3
;
_refine_ls_weighting_scheme calc
_refine_ls_wR_factor_gt 0.0700
_refine_ls_wR_factor_ref 0.0833
_reflns_Friedel_coverage 0.000
_reflns_number_gt 7487
_reflns_number_total 10572
_reflns_threshold_expression 'I > 2\s(I)'
_cod_data_source_file c6dt01211f2.cif
_cod_data_source_block 4
_cod_depositor_comments 'Adding full bibliography for 7039182--7039188.cif.'
_cod_database_code 7039185
_shelx_space_group_comment
;
The symmetry employed for this shelxl refinement is uniquely defined
by the following loop, which should always be used as a source of
symmetry information in preference to the above space-group names.
They are only intended as comments.
;
_shelx_estimated_absorpt_t_min 0.737
_shelx_estimated_absorpt_t_max 0.812
_shelxl_version_number 2013-2

loop_
_space_group_symop_operation_xyz
'x, y, z'
'-x, -y, -z'

loop_
_atom_site_label
_atom_site_type_symbol
_atom_site_fract_x
_atom_site_fract_y
_atom_site_fract_z
_atom_site_U_iso_or_equiv
_atom_site_adp_type
_atom_site_occupancy
_atom_site_site_symmetry_order
_atom_site_calc_flag
_atom_site_refinement_flags_posn
_atom_site_refinement_flags_adp
Ag1 Ag 0.76997(2) 0.33890(2) 0.40155(2) 0.03531(8) Uani 1 1 d . .
Ag2 Ag 0.70114(2) 0.43550(2) 0.68545(2) 0.03430(8) Uani 1 1 d . .
P1 P 0.61912(6) 0.34710(6) 0.28749(5) 0.02449(17) Uani 1 1 d . .
P2 P 0.48721(6) 0.68819(6) 0.26550(5) 0.02474(17) Uani 1 1 d . .
O1 O 0.82554(18) 0.34831(17) 0.56845(16) 0.0381(5) Uani 1 1 d . .
O2 O 0.8402(2) 0.21403(18) 0.48289(17) 0.0437(6) Uani 1 1 d . .
O3 O 0.88440(18) 0.55597(17) 0.75513(15) 0.0376(5) Uani 1 1 d . .
O4 O 0.73138(19) 0.59263(18) 0.82876(16) 0.0413(6) Uani 1 1 d . .
O5 O 0.9791(2) 0.45599(19) 0.39395(18) 0.0553(7) Uani 1 1 d . .
H5O1 H 1.0329 0.4601 0.3539 0.063(13) Uiso 1 1 d R .
H5O2 H 1.0373 0.5019 0.4258 0.078(14) Uiso 1 1 d R .
N1 N 0.6143(2) 0.54980(18) 0.32732(18) 0.0283(6) Uani 1 1 d . .
N2 N 0.7209(2) 0.55356(19) 0.56669(17) 0.0277(6) Uani 1 1 d . .
C1 C 0.5283(2) 0.4396(2) 0.3151(2) 0.0274(7) Uani 1 1 d . .
H1A H 0.4648 0.4364 0.2661 0.033 Uiso 1 1 calc R U
H1B H 0.4834 0.4172 0.3706 0.033 Uiso 1 1 calc R U
C2 C 0.6132(3) 0.6220(2) 0.2550(2) 0.0278(7) Uani 1 1 d . .
H2A H 0.5991 0.5818 0.1971 0.033 Uiso 1 1 calc R U
H2B H 0.6965 0.6774 0.2548 0.033 Uiso 1 1 calc R U
C3 C 0.6783(2) 0.5860(2) 0.4103(2) 0.0251(6) Uani 1 1 d . .
C4 C 0.7637(2) 0.6907(2) 0.4223(2) 0.0309(7) Uani 1 1 d . .
H4 H 0.7817 0.7372 0.3734 0.037 Uiso 1 1 calc R U
C5 C 0.8205(3) 0.7241(3) 0.5067(2) 0.0369(8) Uani 1 1 d . .
H5 H 0.8760 0.7945 0.5160 0.044 Uiso 1 1 calc R U
C6 C 0.7965(3) 0.6552(2) 0.5769(2) 0.0347(7) Uani 1 1 d . .
H6 H 0.8345 0.6802 0.6343 0.042 Uiso 1 1 calc R U
C7 C 0.6638(2) 0.5209(2) 0.4851(2) 0.0272(7) Uani 1 1 d . .
H7 H 0.6106 0.4494 0.4779 0.033 Uiso 1 1 calc R U
C8 C 0.6820(3) 0.3980(2) 0.1799(2) 0.0272(7) Uani 1 1 d . .
C9 C 0.6038(3) 0.4047(2) 0.1062(2) 0.0343(7) Uani 1 1 d . .
H9 H 0.5150 0.3796 0.1101 0.041 Uiso 1 1 calc R U
C10 C 0.6563(3) 0.4484(3) 0.0265(3) 0.0455(9) Uani 1 1 d . .
H10 H 0.6032 0.4539 -0.0232 0.055 Uiso 1 1 calc R U
C11 C 0.7861(4) 0.4835(3) 0.0207(3) 0.0557(10) Uani 1 1 d . .
H11 H 0.8216 0.5122 -0.0335 0.067 Uiso 1 1 calc R U
C12 C 0.8642(4) 0.4772(3) 0.0928(3) 0.0583(11) Uani 1 1 d . .
H12 H 0.9529 0.5014 0.0881 0.070 Uiso 1 1 calc R U
C13 C 0.8126(3) 0.4354(3) 0.1724(3) 0.0427(9) Uani 1 1 d . .
H13 H 0.8666 0.4322 0.2222 0.051 Uiso 1 1 calc R U
C14 C 0.4969(2) 0.2193(2) 0.2615(2) 0.0264(7) Uani 1 1 d . .
C15 C 0.5305(3) 0.1264(2) 0.2708(2) 0.0348(8) Uani 1 1 d . .
H15 H 0.6142 0.1316 0.2899 0.042 Uiso 1 1 calc R U
C16 C 0.4428(3) 0.0263(3) 0.2526(3) 0.0457(9) Uani 1 1 d . .
H16 H 0.4673 -0.0358 0.2589 0.055 Uiso 1 1 calc R U
C17 C 0.3196(3) 0.0175(3) 0.2252(3) 0.0427(9) Uani 1 1 d . .
H17 H 0.2597 -0.0506 0.2131 0.051 Uiso 1 1 calc R U
C18 C 0.2848(3) 0.1081(3) 0.2156(3) 0.0446(9) Uani 1 1 d . .
H18 H 0.2006 0.1021 0.1971 0.054 Uiso 1 1 calc R U
C19 C 0.3726(3) 0.2089(2) 0.2329(2) 0.0365(8) Uani 1 1 d . .
H19 H 0.3477 0.2706 0.2252 0.044 Uiso 1 1 calc R U
C20 C 0.5554(2) 0.8001(2) 0.3457(2) 0.0250(6) Uani 1 1 d . .
C21 C 0.4986(3) 0.7969(3) 0.4275(2) 0.0373(8) Uani 1 1 d . .
H21 H 0.4260 0.7391 0.4389 0.045 Uiso 1 1 calc R U
C22 C 0.5472(3) 0.8775(3) 0.4926(3) 0.0518(10) Uani 1 1 d . .
H22 H 0.5086 0.8742 0.5482 0.062 Uiso 1 1 calc R U
C23 C 0.6520(3) 0.9624(3) 0.4755(3) 0.0498(10) Uani 1 1 d . .
H23 H 0.6848 1.0178 0.5194 0.060 Uiso 1 1 calc R U
C24 C 0.7097(3) 0.9673(2) 0.3949(3) 0.0386(8) Uani 1 1 d . .
H24 H 0.7821 1.0256 0.3842 0.046 Uiso 1 1 calc R U
C25 C 0.6620(3) 0.8872(2) 0.3294(2) 0.0309(7) Uani 1 1 d . .
H25 H 0.7012 0.8913 0.2740 0.037 Uiso 1 1 calc R U
C26 C 0.4854(3) 0.7510(2) 0.1569(2) 0.0338(7) Uani 1 1 d . .
C27 C 0.5899(4) 0.7838(3) 0.1025(3) 0.0525(10) Uani 1 1 d . .
H27 H 0.6664 0.7716 0.1205 0.063 Uiso 1 1 calc R U
C28 C 0.5811(5) 0.8335(3) 0.0231(3) 0.0717(14) Uani 1 1 d . .
H28 H 0.6524 0.8558 -0.0125 0.086 Uiso 1 1 calc R U
C29 C 0.4730(7) 0.8514(3) -0.0053(3) 0.0853(17) Uani 1 1 d . .
H29 H 0.4690 0.8854 -0.0603 0.102 Uiso 1 1 calc R U
C30 C 0.3682(6) 0.8198(4) 0.0464(3) 0.0837(16) Uani 1 1 d . .
H30 H 0.2927 0.8330 0.0270 0.100 Uiso 1 1 calc R U
C31 C 0.3738(4) 0.7686(3) 0.1270(3) 0.0532(10) Uani 1 1 d . .
H31 H 0.3015 0.7457 0.1615 0.064 Uiso 1 1 calc R U
C32 C 0.8557(3) 0.2635(2) 0.5577(2) 0.0331(8) Uani 1 1 d . .
C33 C 0.9144(3) 0.2212(3) 0.6362(2) 0.0347(8) Uani 1 1 d . .
C34 C 0.9471(3) 0.2788(3) 0.7172(3) 0.0447(9) Uani 1 1 d . .
H34 H 0.9300 0.3441 0.7245 0.054 Uiso 1 1 calc R U
C35 C 1.0052(3) 0.2402(3) 0.7877(3) 0.0563(10) Uani 1 1 d . .
H35 H 1.0287 0.2798 0.8425 0.068 Uiso 1 1 calc R U
C36 C 1.0281(3) 0.1440(4) 0.7771(3) 0.0575(11) Uani 1 1 d . .
H36 H 1.0671 0.1179 0.8251 0.069 Uiso 1 1 calc R U
C37 C 0.9952(3) 0.0855(3) 0.6977(3) 0.0494(10) Uani 1 1 d . .
H37 H 1.0110 0.0195 0.6913 0.059 Uiso 1 1 calc R U
C38 C 0.9384(3) 0.1241(3) 0.6269(3) 0.0392(8) Uani 1 1 d . .
H38 H 0.9159 0.0842 0.5722 0.047 Uiso 1 1 calc R U
C39 C 0.8431(3) 0.6142(2) 0.8068(2) 0.0312(7) Uani 1 1 d . .
C40 C 0.9391(3) 0.7182(3) 0.8429(2) 0.0349(8) Uani 1 1 d . .
C41 C 1.0460(3) 0.7691(3) 0.7965(3) 0.0498(10) Uani 1 1 d . .
H41 H 1.0611 0.7384 0.7422 0.060 Uiso 1 1 calc R U
C42 C 1.1316(3) 0.8660(3) 0.8301(4) 0.0655(13) Uani 1 1 d . .
H42 H 1.2035 0.9008 0.7978 0.079 Uiso 1 1 calc R U
C43 C 1.1115(4) 0.9107(3) 0.9096(4) 0.0694(14) Uani 1 1 d . .
H43 H 1.1698 0.9754 0.9326 0.083 Uiso 1 1 calc R U
C44 C 1.0056(5) 0.8603(3) 0.9553(3) 0.0733(14) Uani 1 1 d . .
H44 H 0.9915 0.8908 1.0100 0.088 Uiso 1 1 calc R U
C45 C 0.9187(4) 0.7649(3) 0.9222(3) 0.0536(10) Uani 1 1 d . .
H45 H 0.8457 0.7319 0.9540 0.064 Uiso 1 1 calc R U

loop_
_atom_site_aniso_label
_atom_site_aniso_U_11
_atom_site_aniso_U_22
_atom_site_aniso_U_33
_atom_site_aniso_U_23
_atom_site_aniso_U_13
_atom_site_aniso_U_12
Ag1 0.02724(12) 0.04758(16) 0.03145(16) 0.00810(12) -0.00274(10) 0.01250(10)
Ag2 0.02731(12) 0.03322(14) 0.03743(17) 0.00837(11) 0.00038(10) 0.00226(9)
P1 0.0243(4) 0.0248(4) 0.0247(5) 0.0025(3) -0.0003(3) 0.0083(3)
P2 0.0281(4) 0.0212(4) 0.0231(5) 0.0038(3) -0.0010(3) 0.0053(3)
O1 0.0348(11) 0.0347(13) 0.0458(16) 0.0072(11) -0.0016(10) 0.0127(9)
O2 0.0519(14) 0.0361(13) 0.0411(16) 0.0023(12) -0.0124(11) 0.0127(10)
O3 0.0360(11) 0.0409(13) 0.0344(15) -0.0048(11) -0.0027(10) 0.0110(9)
O4 0.0342(12) 0.0496(14) 0.0415(16) 0.0072(12) 0.0005(10) 0.0151(10)
O5 0.0320(12) 0.0580(16) 0.0626(19) -0.0107(14) 0.0088(13) -0.0051(11)
N1 0.0326(13) 0.0220(13) 0.0286(16) 0.0032(11) -0.0026(11) 0.0064(10)
N2 0.0296(12) 0.0291(13) 0.0233(15) 0.0039(11) 0.0022(10) 0.0073(10)
C1 0.0268(14) 0.0244(15) 0.0305(19) 0.0001(13) -0.0029(12) 0.0081(11)
C2 0.0319(15) 0.0265(16) 0.0253(18) 0.0027(13) 0.0028(12) 0.0095(12)
C3 0.0231(14) 0.0257(15) 0.0273(18) 0.0010(13) 0.0007(12) 0.0088(11)
C4 0.0303(15) 0.0269(16) 0.032(2) 0.0093(14) -0.0015(13) 0.0041(12)
C5 0.0330(16) 0.0293(17) 0.040(2) 0.0039(15) -0.0070(14) -0.0004(12)
C6 0.0363(17) 0.0330(18) 0.030(2) 0.0010(15) -0.0032(13) 0.0044(13)
C7 0.0251(14) 0.0250(15) 0.0316(19) 0.0007(13) 0.0033(12) 0.0079(11)
C8 0.0349(16) 0.0221(15) 0.0268(18) 0.0029(13) 0.0026(13) 0.0117(11)
C9 0.0424(17) 0.0338(18) 0.027(2) 0.0008(15) -0.0033(14) 0.0123(13)
C10 0.063(2) 0.045(2) 0.031(2) 0.0006(17) -0.0093(17) 0.0227(17)
C11 0.076(3) 0.059(2) 0.035(2) 0.018(2) 0.019(2) 0.022(2)
C12 0.046(2) 0.080(3) 0.050(3) 0.027(2) 0.0174(19) 0.0197(19)
C13 0.0359(18) 0.056(2) 0.040(2) 0.0186(18) 0.0096(15) 0.0180(15)
C14 0.0267(15) 0.0280(16) 0.0254(18) 0.0016(13) 0.0033(12) 0.0095(11)
C15 0.0353(17) 0.0316(17) 0.041(2) 0.0013(15) 0.0006(14) 0.0152(13)
C16 0.049(2) 0.0268(18) 0.065(3) 0.0035(17) 0.0045(18) 0.0171(15)
C17 0.0438(19) 0.0241(17) 0.055(3) 0.0019(16) 0.0014(16) 0.0041(14)
C18 0.0274(16) 0.038(2) 0.065(3) 0.0042(18) -0.0034(15) 0.0050(13)
C19 0.0331(17) 0.0245(16) 0.052(2) 0.0024(15) -0.0032(15) 0.0098(12)
C20 0.0290(15) 0.0239(15) 0.0236(18) 0.0003(12) -0.0016(12) 0.0109(11)
C21 0.0414(18) 0.0336(18) 0.034(2) -0.0004(15) 0.0080(15) 0.0071(14)
C22 0.060(2) 0.053(2) 0.036(2) -0.0122(19) 0.0124(17) 0.0085(18)
C23 0.056(2) 0.044(2) 0.044(3) -0.0204(19) -0.0096(18) 0.0104(17)
C24 0.0331(17) 0.0282(17) 0.051(3) -0.0043(16) -0.0029(15) 0.0055(13)
C25 0.0299(15) 0.0286(16) 0.033(2) 0.0018(14) 0.0041(13) 0.0070(12)
C26 0.0553(19) 0.0189(15) 0.0231(19) 0.0006(13) -0.0080(14) 0.0073(13)
C27 0.062(2) 0.048(2) 0.031(2) 0.0117(18) -0.0008(17) -0.0054(17)
C28 0.105(4) 0.055(3) 0.029(3) 0.013(2) -0.005(2) -0.013(2)
C29 0.182(6) 0.044(3) 0.025(3) 0.009(2) -0.013(3) 0.032(3)
C30 0.150(5) 0.082(4) 0.047(3) -0.004(3) -0.028(3) 0.081(4)
C31 0.083(3) 0.059(2) 0.033(2) 0.0013(19) -0.0088(19) 0.047(2)
C32 0.0230(15) 0.0296(17) 0.042(2) 0.0085(15) -0.0022(13) 0.0024(12)
C33 0.0249(15) 0.0366(18) 0.040(2) 0.0158(16) 0.0012(13) 0.0059(12)
C34 0.048(2) 0.051(2) 0.036(2) 0.0085(18) -0.0028(16) 0.0181(16)
C35 0.055(2) 0.071(3) 0.041(3) 0.011(2) -0.0049(18) 0.019(2)
C36 0.044(2) 0.078(3) 0.054(3) 0.036(2) 0.0007(18) 0.023(2)
C37 0.0365(19) 0.050(2) 0.066(3) 0.025(2) 0.0058(18) 0.0182(16)
C38 0.0300(16) 0.0381(19) 0.049(2) 0.0162(17) 0.0035(15) 0.0090(13)
C39 0.0357(17) 0.0328(17) 0.0259(19) 0.0068(14) -0.0069(13) 0.0127(13)
C40 0.0395(18) 0.0336(18) 0.033(2) 0.0004(15) -0.0101(14) 0.0155(13)
C41 0.045(2) 0.036(2) 0.065(3) -0.0046(19) 0.0001(18) 0.0087(15)
C42 0.047(2) 0.040(2) 0.104(4) 0.000(2) -0.003(2) 0.0061(17)
C43 0.080(3) 0.036(2) 0.082(4) -0.009(2) -0.033(3) 0.009(2)
C44 0.127(4) 0.042(2) 0.047(3) -0.012(2) -0.018(3) 0.025(3)
C45 0.076(3) 0.043(2) 0.041(3) -0.0004(19) 0.0015(19) 0.0178(18)

loop_
_atom_type_symbol
_atom_type_description
_atom_type_scat_dispersion_real
_atom_type_scat_dispersion_imag
_atom_type_scat_source
C C 0.0033 0.0016 'International Tables Vol C Tables 4.2.6.8 and 6.1.1.4'
H H 0.0000 0.0000 'International Tables Vol C Tables 4.2.6.8 and 6.1.1.4'
N N 0.0061 0.0033 'International Tables Vol C Tables 4.2.6.8 and 6.1.1.4'
O O 0.0106 0.0060 'International Tables Vol C Tables 4.2.6.8 and 6.1.1.4'
P P 0.1023 0.0942 'International Tables Vol C Tables 4.2.6.8 and 6.1.1.4'
Ag Ag -0.8971 1.1015 'International Tables Vol C Tables 4.2.6.8 and 6.1.1.4'

loop_
_geom_angle_atom_site_label_1
_geom_angle_atom_site_label_2
_geom_angle_atom_site_label_3
_geom_angle
_geom_angle_site_symmetry_3
O2 Ag1 P1 141.03(6) .
O2 Ag1 O5 91.79(9) .
P1 Ag1 O5 117.98(7) .
O2 Ag1 O1 53.86(8) .
P1 Ag1 O1 146.42(5) .
O5 Ag1 O1 83.62(8) .
N2 Ag2 O3 88.52(8) .
N2 Ag2 P2 127.44(6) 2_666
O3 Ag2 P2 135.87(6) 2_666
C14 P1 C8 106.07(13) .
C14 P1 C1 104.01(12) .
C8 P1 C1 101.21(14) .
C14 P1 Ag1 113.95(10) .
C8 P1 Ag1 116.08(10) .
C1 P1 Ag1 114.04(10) .
C26 P2 C20 104.56(13) .
C26 P2 C2 103.21(15) .
C20 P2 C2 105.14(13) .
C26 P2 Ag2 119.63(10) 2_666
C20 P2 Ag2 112.66(10) 2_666
C2 P2 Ag2 110.33(9) 2_666
C32 O1 Ag1 87.9(2) .
C32 O2 Ag1 95.92(19) .
C39 O3 Ag2 104.30(17) .
Ag1 O5 H5O1 129.8 .
Ag1 O5 H5O2 141.4 .
H5O1 O5 H5O2 88.2 .
C3 N1 C2 121.9(2) .
C3 N1 C1 120.7(3) .
C2 N1 C1 116.6(2) .
C6 N2 C7 117.8(3) .
C6 N2 Ag2 120.4(2) .
C7 N2 Ag2 121.70(19) .
N1 C1 P1 110.24(18) .
N1 C1 H1A 109.6 .
P1 C1 H1A 109.6 .
N1 C1 H1B 109.6 .
P1 C1 H1B 109.6 .
H1A C1 H1B 108.1 .
N1 C2 P2 112.55(19) .
N1 C2 H2A 109.1 .
P2 C2 H2A 109.1 .
N1 C2 H2B 109.1 .
P2 C2 H2B 109.1 .
H2A C2 H2B 107.8 .
N1 C3 C7 122.4(3) .
N1 C3 C4 121.3(3) .
C7 C3 C4 116.3(3) .
C5 C4 C3 119.0(3) .
C5 C4 H4 120.5 .
C3 C4 H4 120.5 .
C6 C5 C4 120.2(3) .
C6 C5 H5 119.9 .
C4 C5 H5 119.9 .
N2 C6 C5 122.3(3) .
N2 C6 H6 118.9 .
C5 C6 H6 118.9 .
N2 C7 C3 124.3(3) .
N2 C7 H7 117.9 .
C3 C7 H7 117.9 .
C9 C8 C13 118.8(3) .
C9 C8 P1 122.2(2) .
C13 C8 P1 118.9(2) .
C8 C9 C10 120.2(3) .
C8 C9 H9 119.9 .
C10 C9 H9 119.9 .
C11 C10 C9 119.6(3) .
C11 C10 H10 120.2 .
C9 C10 H10 120.2 .
C12 C11 C10 120.8(4) .
C12 C11 H11 119.6 .
C10 C11 H11 119.6 .
C11 C12 C13 119.8(4) .
C11 C12 H12 120.1 .
C13 C12 H12 120.1 .
C12 C13 C8 120.8(3) .
C12 C13 H13 119.6 .
C8 C13 H13 119.6 .
C15 C14 C19 118.1(3) .
C15 C14 P1 117.7(2) .
C19 C14 P1 124.2(2) .
C16 C15 C14 121.1(3) .
C16 C15 H15 119.4 .
C14 C15 H15 119.4 .
C17 C16 C15 120.0(3) .
C17 C16 H16 120.0 .
C15 C16 H16 120.0 .
C18 C17 C16 119.7(3) .
C18 C17 H17 120.2 .
C16 C17 H17 120.2 .
C17 C18 C19 120.6(3) .
C17 C18 H18 119.7 .
C19 C18 H18 119.7 .
C18 C19 C14 120.5(3) .
C18 C19 H19 119.8 .
C14 C19 H19 119.8 .
C21 C20 C25 118.8(3) .
C21 C20 P2 117.7(2) .
C25 C20 P2 123.5(2) .
C22 C21 C20 120.9(3) .
C22 C21 H21 119.5 .
C20 C21 H21 119.5 .
C23 C22 C21 119.5(3) .
C23 C22 H22 120.3 .
C21 C22 H22 120.3 .
C22 C23 C24 120.6(3) .
C22 C23 H23 119.7 .
C24 C23 H23 119.7 .
C23 C24 C25 120.4(3) .
C23 C24 H24 119.8 .
C25 C24 H24 119.8 .
C24 C25 C20 119.8(3) .
C24 C25 H25 120.1 .
C20 C25 H25 120.1 .
C31 C26 C27 118.1(3) .
C31 C26 P2 117.7(3) .
C27 C26 P2 124.2(3) .
C28 C27 C26 120.2(4) .
C28 C27 H27 119.9 .
C26 C27 H27 119.9 .
C29 C28 C27 121.6(5) .
C29 C28 H28 119.2 .
C27 C28 H28 119.2 .
C28 C29 C30 119.8(4) .
C28 C29 H29 120.1 .
C30 C29 H29 120.1 .
C29 C30 C31 120.1(5) .
C29 C30 H30 120.0 .
C31 C30 H30 120.0 .
C26 C31 C30 120.3(4) .
C26 C31 H31 119.8 .
C30 C31 H31 119.8 .
O2 C32 O1 122.2(3) .
O2 C32 C33 118.4(3) .
O1 C32 C33 119.5(3) .
C34 C33 C38 119.3(3) .
C34 C33 C32 120.9(3) .
C38 C33 C32 119.8(3) .
C33 C34 C35 120.0(4) .
C33 C34 H34 120.0 .
C35 C34 H34 120.0 .
C36 C35 C34 119.7(4) .
C36 C35 H35 120.1 .
C34 C35 H35 120.1 .
C37 C36 C35 121.0(4) .
C37 C36 H36 119.5 .
C35 C36 H36 119.5 .
C36 C37 C38 119.6(4) .
C36 C37 H37 120.2 .
C38 C37 H37 120.2 .
C37 C38 C33 120.4(4) .
C37 C38 H38 119.8 .
C33 C38 H38 119.8 .
O4 C39 O3 125.0(3) .
O4 C39 C40 118.5(3) .
O3 C39 C40 116.5(3) .
C45 C40 C41 118.9(3) .
C45 C40 C39 119.9(3) .
C41 C40 C39 121.2(3) .
C40 C41 C42 120.2(4) .
C40 C41 H41 119.9 .
C42 C41 H41 119.9 .
C43 C42 C41 120.4(4) .
C43 C42 H42 119.8 .
C41 C42 H42 119.8 .
C44 C43 C42 119.3(4) .
C44 C43 H43 120.4 .
C42 C43 H43 120.4 .
C43 C44 C45 121.0(4) .
C43 C44 H44 119.5 .
C45 C44 H44 119.5 .
C40 C45 C44 120.2(4) .
C40 C45 H45 119.9 .
C44 C45 H45 119.9 .

loop_
_geom_bond_atom_site_label_1
_geom_bond_atom_site_label_2
_geom_bond_distance
_geom_bond_site_symmetry_2
Ag1 O2 2.348(2) .
Ag1 P1 2.3535(8) .
Ag1 O5 2.355(2) .
Ag1 O1 2.515(2) .
Ag2 N2 2.332(3) .
Ag2 O3 2.335(2) .
Ag2 P2 2.3582(7) 2_666
P1 C14 1.819(3) .
P1 C8 1.819(3) .
P1 C1 1.855(3) .
P2 C26 1.820(3) .
P2 C20 1.821(3) .
P2 C2 1.873(3) .
P2 Ag2 2.3582(7) 2_666
O1 C32 1.267(4) .
O2 C32 1.254(4) .
O3 C39 1.270(4) .
O4 C39 1.240(3) .
O5 H5O1 0.8500 .
O5 H5O2 0.8500 .
N1 C3 1.392(4) .
N1 C2 1.442(4) .
N1 C1 1.465(3) .
N2 C6 1.337(4) .
N2 C7 1.340(4) .
C1 H1A 0.9800 .
C1 H1B 0.9800 .
C2 H2A 0.9800 .
C2 H2B 0.9800 .
C3 C7 1.392(4) .
C3 C4 1.407(4) .
C4 C5 1.377(4) .
C4 H4 0.9400 .
C5 C6 1.366(4) .
C5 H5 0.9400 .
C6 H6 0.9400 .
C7 H7 0.9400 .
C8 C9 1.385(4) .
C8 C13 1.386(4) .
C9 C10 1.389(5) .
C9 H9 0.9400 .
C10 C11 1.374(5) .
C10 H10 0.9400 .
C11 C12 1.366(5) .
C11 H11 0.9400 .
C12 C13 1.378(5) .
C12 H12 0.9400 .
C13 H13 0.9400 .
C14 C15 1.387(4) .
C14 C19 1.390(4) .
C15 C16 1.381(4) .
C15 H15 0.9400 .
C16 C17 1.377(4) .
C16 H16 0.9400 .
C17 C18 1.368(5) .
C17 H17 0.9400 .
C18 C19 1.386(4) .
C18 H18 0.9400 .
C19 H19 0.9400 .
C20 C21 1.385(4) .
C20 C25 1.395(4) .
C21 C22 1.382(4) .
C21 H21 0.9400 .
C22 C23 1.371(5) .
C22 H22 0.9400 .
C23 C24 1.372(5) .
C23 H23 0.9400 .
C24 C25 1.380(4) .
C24 H24 0.9400 .
C25 H25 0.9400 .
C26 C31 1.383(4) .
C26 C27 1.399(5) .
C27 C28 1.368(5) .
C27 H27 0.9400 .
C28 C29 1.343(6) .
C28 H28 0.9400 .
C29 C30 1.375(7) .
C29 H29 0.9400 .
C30 C31 1.388(6) .
C30 H30 0.9400 .
C31 H31 0.9400 .
C32 C33 1.505(4) .
C33 C34 1.381(5) .
C33 C38 1.387(4) .
C34 C35 1.386(5) .
C34 H34 0.9400 .
C35 C36 1.372(5) .
C35 H35 0.9400 .
C36 C37 1.366(5) .
C36 H36 0.9400 .
C37 C38 1.382(5) .
C37 H37 0.9400 .
C38 H38 0.9400 .
C39 C40 1.517(4) .
C40 C45 1.377(5) .
C40 C41 1.382(5) .
C41 C42 1.396(5) .
C41 H41 0.9400 .
C42 C43 1.366(6) .
C42 H42 0.9400 .
C43 C44 1.366(6) .
C43 H43 0.9400 .
C44 C45 1.386(5) .
C44 H44 0.9400 .
C45 H45 0.9400 .
